data_4038108
loop_
_publ_author_name
'Hern\'andez-Guerra, Daniel'
'Kennedy, Alan R.'
'Le\'on, Elisa I'
'Mart\'in, \'Angeles'
'P\'erez-Mart\'in, In\'es'
'Rodr\'iguez, Mar\'ia S'
'Su\'arez, Ernesto'

_publ_section_title
;
 Synthetic Approaches to Phosphasugars (2-oxo-1,2-oxaphosphacyclanes)
 Using the Anomeric Alkoxyl Radical \b-Fragmentation Reaction as the Key
 Step.
;
_journal_issue 7
_journal_name_full 'The Journal of organic chemistry'
_journal_page_first 4861
_journal_page_last 4880
_journal_paper_doi 10.1021/acs.joc.0c00059
_journal_volume 85
_journal_year 2020
_chemical_absolute_configuration ad
_chemical_formula_sum 'C14 H17 O6 P'
_chemical_formula_weight 312.25
_space_group_crystal_system orthorhombic
_space_group_IT_number 19
_space_group_name_Hall 'P 2ac 2ab'
_space_group_name_H-M_alt 'P 21 21 21'
_atom_sites_solution_hydrogens geom
_audit_creation_method SHELXL-2014/7
_cell_angle_alpha 90
_cell_angle_beta 90
_cell_angle_gamma 90
_cell_formula_units_Z 4
_cell_length_a 6.1955(2)
_cell_length_b 13.6351(5)
_cell_length_c 17.2061(6)
_cell_measurement_reflns_used 2850
_cell_measurement_temperature 123(2)
_cell_measurement_theta_max 29.8044
_cell_measurement_theta_min 3.2816
_cell_volume 1453.51(9)
_computing_cell_refinement CrysalisPro
_computing_data_collection CrysalisPro
_computing_data_reduction CrysalisPro
_computing_structure_refinement 'SHELXL-2014/7 (Sheldrick, 2014)'
_computing_structure_solution SIR92
_diffrn_ambient_temperature 123(2)
_diffrn_measured_fraction_theta_full 0.997
_diffrn_measured_fraction_theta_max 0.911
_diffrn_measurement_device_type 'Oxford Diffraction Xcalibur E'
_diffrn_measurement_method 'omega scans'
_diffrn_radiation_type MoK\a
_diffrn_radiation_wavelength 0.71073
_diffrn_reflns_av_R_equivalents 0.0346
_diffrn_reflns_av_unetI/netI 0.0650
_diffrn_reflns_Laue_measured_fraction_full 0.997
_diffrn_reflns_Laue_measured_fraction_max 0.911
_diffrn_reflns_limit_h_max 7
_diffrn_reflns_limit_h_min -8
_diffrn_reflns_limit_k_max 17
_diffrn_reflns_limit_k_min -18
_diffrn_reflns_limit_l_max 22
_diffrn_reflns_limit_l_min -23
_diffrn_reflns_number 7478
_diffrn_reflns_point_group_measured_fraction_full 0.998
_diffrn_reflns_point_group_measured_fraction_max 0.879
_diffrn_reflns_theta_full 27.000
_diffrn_reflns_theta_max 29.871
_diffrn_reflns_theta_min 3.495
_diffrn_source tube
_exptl_absorpt_coefficient_mu 0.214
_exptl_absorpt_correction_T_max 1.00000
_exptl_absorpt_correction_T_min 0.95620
_exptl_absorpt_correction_type multi-scan
_exptl_absorpt_process_details
;
CrysAlisPro, Oxford Diffraction Ltd.,
Version 1.171.34.40 (release 27-08-2010 CrysAlis171 .NET)
(compiled Aug 27 2010,11:50:40)
Empirical absorption correction using spherical harmonics,
 implemented in SCALE3 ABSPACK scaling algorithm.
;
_exptl_crystal_colour colourless
_exptl_crystal_density_diffrn 1.427
_exptl_crystal_description 'elongated tablet'
_exptl_crystal_F_000 656
_exptl_crystal_size_max 0.4
_exptl_crystal_size_mid 0.1
_exptl_crystal_size_min 0.06
_refine_diff_density_max 0.356
_refine_diff_density_min -0.341
_refine_diff_density_rms 0.056
_refine_ls_abs_structure_details
;
 Flack x determined using 1029 quotients [(I+)-(I-)]/[(I+)+(I-)]
 (Parsons, Flack and Wagner, Acta Cryst. B69 (2013) 249-259).
;
_refine_ls_abs_structure_Flack -0.03(7)
_refine_ls_extinction_method none
_refine_ls_goodness_of_fit_ref 1.019
_refine_ls_hydrogen_treatment constr
_refine_ls_matrix_type full
_refine_ls_number_parameters 192
_refine_ls_number_reflns 3686
_refine_ls_number_restraints 0
_refine_ls_restrained_S_all 1.019
_refine_ls_R_factor_all 0.0637
_refine_ls_R_factor_gt 0.0460
_refine_ls_shift/su_max 0.001
_refine_ls_shift/su_mean 0.000
_refine_ls_structure_factor_coef Fsqd
_refine_ls_weighting_details 'w=1/[\s^2^(Fo^2^)+(0.0337P)^2^+0.1525P] where P=(Fo^2^+2Fc^2^)/3'
_refine_ls_weighting_scheme calc
_refine_ls_wR_factor_gt 0.0826
_refine_ls_wR_factor_ref 0.0897
_reflns_Friedel_coverage 0.679
_reflns_Friedel_fraction_full 1.000
_reflns_Friedel_fraction_max 0.836
_reflns_number_gt 3015
_reflns_number_total 3686
_reflns_threshold_expression 'I > 2\s(I)'
_cod_data_source_file jo0c00059_si_001.cif
_cod_data_source_block shelx
_cod_depositor_comments 'Adding full bibliography for 4038108.cif.'
_cod_database_code 4038108
_shelx_shelxl_version_number 2014/7
_shelx_space_group_comment
;
The symmetry employed for this shelxl refinement is uniquely defined
by the following loop, which should always be used as a source of
symmetry information in preference to the above space-group names.
They are only intended as comments.
;

loop_
_space_group_symop_operation_xyz
'x, y, z'
'-x+1/2, -y, z+1/2'
'x+1/2, -y+1/2, -z'
'-x, y+1/2, -z+1/2'

loop_
_atom_site_label
_atom_site_type_symbol
_atom_site_fract_x
_atom_site_fract_y
_atom_site_fract_z
_atom_site_U_iso_or_equiv
_atom_site_adp_type
_atom_site_occupancy
_atom_site_site_symmetry_order
_atom_site_calc_flag
_atom_site_refinement_flags_posn
_atom_site_refinement_flags_adp
_atom_site_refinement_flags_occupancy
_atom_site_disorder_assembly
_atom_site_disorder_group
P1 P 0.82771(12) 0.90859(5) 0.66565(4) 0.01757(17) Uani 1 1 d . . . . .
O1 O 0.6113(3) 0.88945(16) 0.69775(12) 0.0249(5) Uani 1 1 d . . . . .
O2 O 1.0113(3) 0.83337(14) 0.69133(12) 0.0198(5) Uani 1 1 d . . . . .
O3 O 1.0223(3) 0.80028(14) 0.82375(12) 0.0246(5) Uani 1 1 d . . . . .
O4 O 1.0384(3) 0.96407(14) 0.84496(12) 0.0213(5) Uani 1 1 d . . . . .
O5 O 1.2352(3) 1.11151(15) 0.75329(13) 0.0253(5) Uani 1 1 d . . . . .
O6 O 1.4242(4) 1.14746(19) 0.64516(17) 0.0458(7) Uani 1 1 d . . . . .
C1 C 0.9398(5) 1.0260(2) 0.69254(18) 0.0209(7) Uani 1 1 d . . . . .
H1A H 0.9357 1.0703 0.6469 0.025 Uiso 1 1 calc R U . . .
H1B H 0.8495 1.0556 0.7338 0.025 Uiso 1 1 calc R U . . .
C2 C 1.1718(5) 1.0178(2) 0.72150(17) 0.0199(6) Uani 1 1 d . . . . .
H2 H 1.2694 0.9997 0.6775 0.024 Uiso 1 1 calc R U . . .
C3 C 1.1917(5) 0.9438(2) 0.78578(17) 0.0198(6) Uani 1 1 d . . . . .
H3 H 1.3408 0.9460 0.8080 0.024 Uiso 1 1 calc R U . . .
C4 C 1.1372(5) 0.8388(2) 0.76124(17) 0.0199(6) Uani 1 1 d . . . . .
H4 H 1.2739 0.8008 0.7542 0.024 Uiso 1 1 calc R U . . .
C5 C 0.9918(5) 0.8739(2) 0.88263(17) 0.0225(7) Uani 1 1 d . . . . .
C6 C 0.7596(5) 0.8750(3) 0.9073(2) 0.0307(8) Uani 1 1 d . . . . .
H6A H 0.7385 0.9255 0.9472 0.046 Uiso 1 1 calc R U . . .
H6B H 0.7206 0.8108 0.9287 0.046 Uiso 1 1 calc R U . . .
H6C H 0.6680 0.8895 0.8624 0.046 Uiso 1 1 calc R U . . .
C7 C 1.1461(6) 0.8540(3) 0.9486(2) 0.0411(9) Uani 1 1 d . . . . .
H7A H 1.2948 0.8577 0.9295 0.062 Uiso 1 1 calc R U . . .
H7B H 1.1187 0.7885 0.9698 0.062 Uiso 1 1 calc R U . . .
H7C H 1.1249 0.9031 0.9895 0.062 Uiso 1 1 calc R U . . .
C8 C 1.3559(5) 1.1688(2) 0.7075(2) 0.0278(8) Uani 1 1 d . . . . .
H8 H 1.3902 1.2323 0.7265 0.033 Uiso 1 1 calc R U . . .
C9 C 0.8405(5) 0.8936(2) 0.56227(16) 0.0182(6) Uani 1 1 d . . . . .
C10 C 0.6612(5) 0.8599(2) 0.52271(18) 0.0234(7) Uani 1 1 d . . . . .
H10 H 0.5309 0.8472 0.5500 0.028 Uiso 1 1 calc R U . . .
C11 C 0.6715(6) 0.8444(2) 0.44305(19) 0.0301(7) Uani 1 1 d . . . . .
H11 H 0.5483 0.8214 0.4157 0.036 Uiso 1 1 calc R U . . .
C12 C 0.8613(6) 0.8628(2) 0.40377(18) 0.0296(8) Uani 1 1 d . . . . .
H12 H 0.8686 0.8514 0.3494 0.035 Uiso 1 1 calc R U . . .
C13 C 1.0403(5) 0.8973(3) 0.44232(18) 0.0283(7) Uani 1 1 d . . . . .
H13 H 1.1698 0.9105 0.4147 0.034 Uiso 1 1 calc R U . . .
C14 C 1.0304(5) 0.9127(2) 0.52170(18) 0.0237(7) Uani 1 1 d . . . . .
H14 H 1.1536 0.9364 0.5486 0.028 Uiso 1 1 calc R U . . .

loop_
_atom_site_aniso_label
_atom_site_aniso_U_11
_atom_site_aniso_U_22
_atom_site_aniso_U_33
_atom_site_aniso_U_23
_atom_site_aniso_U_13
_atom_site_aniso_U_12
P1 0.0164(3) 0.0206(4) 0.0157(4) 0.0011(3) 0.0005(3) 0.0013(3)
O1 0.0178(11) 0.0350(13) 0.0220(11) 0.0040(10) 0.0048(9) 0.0005(9)
O2 0.0202(11) 0.0205(11) 0.0187(11) -0.0008(8) -0.0008(9) 0.0024(9)
O3 0.0345(12) 0.0207(10) 0.0185(12) 0.0025(9) 0.0043(11) 0.0027(10)
O4 0.0246(11) 0.0217(10) 0.0177(11) 0.0003(9) 0.0056(10) -0.0014(9)
O5 0.0332(12) 0.0231(12) 0.0196(11) -0.0021(10) 0.0013(9) -0.0074(9)
O6 0.0571(17) 0.0340(14) 0.0462(17) 0.0055(13) 0.0259(14) -0.0029(12)
C1 0.0232(15) 0.0184(15) 0.0211(16) -0.0018(12) -0.0009(14) 0.0036(12)
C2 0.0200(15) 0.0219(15) 0.0177(15) -0.0008(12) 0.0017(14) -0.0021(13)
C3 0.0164(15) 0.0265(16) 0.0164(14) 0.0009(12) -0.0003(13) 0.0016(13)
C4 0.0171(16) 0.0241(15) 0.0184(15) 0.0036(13) -0.0013(13) 0.0046(13)
C5 0.0278(17) 0.0245(15) 0.0153(14) 0.0009(12) 0.0020(14) -0.0012(13)
C6 0.0329(18) 0.0287(19) 0.0305(19) 0.0029(15) 0.0122(15) -0.0010(14)
C7 0.047(2) 0.052(2) 0.0249(19) 0.0123(18) -0.0123(19) -0.010(2)
C8 0.0243(18) 0.0219(17) 0.037(2) 0.0074(14) -0.0059(16) -0.0040(14)
C9 0.0209(14) 0.0170(14) 0.0167(14) 0.0009(12) -0.0010(13) 0.0028(13)
C10 0.0231(15) 0.0218(16) 0.0254(16) -0.0004(13) -0.0001(15) -0.0007(14)
C11 0.0393(19) 0.0269(17) 0.0242(17) -0.0012(14) -0.0133(18) -0.0015(17)
C12 0.046(2) 0.0250(17) 0.0179(16) -0.0005(13) 0.0021(16) 0.0060(16)
C13 0.0311(17) 0.0335(19) 0.0203(16) 0.0039(16) 0.0053(15) 0.0055(16)
C14 0.0198(14) 0.0301(17) 0.0213(15) 0.0063(14) 0.0020(13) -0.0001(14)

loop_
_atom_type_symbol
_atom_type_description
_atom_type_scat_dispersion_real
_atom_type_scat_dispersion_imag
_atom_type_scat_source
P P 0.1023 0.0942 'International Tables Vol C Tables 4.2.6.8 and 6.1.1.4'
O O 0.0106 0.0060 'International Tables Vol C Tables 4.2.6.8 and 6.1.1.4'
C C 0.0033 0.0016 'International Tables Vol C Tables 4.2.6.8 and 6.1.1.4'
H H 0.0000 0.0000 'International Tables Vol C Tables 4.2.6.8 and 6.1.1.4'

loop_
_geom_angle_atom_site_label_1
_geom_angle_atom_site_label_2
_geom_angle_atom_site_label_3
_geom_angle
_geom_angle_site_symmetry_1
_geom_angle_site_symmetry_3
_geom_angle_publ_flag
O1 P1 O2 115.56(12) . . ?
O1 P1 C9 113.09(14) . . ?
O2 P1 C9 99.78(12) . . ?
O1 P1 C1 114.27(14) . . ?
O2 P1 C1 103.01(13) . . ?
C9 P1 C1 109.79(14) . . ?
C4 O2 P1 125.92(18) . . ?
C4 O3 C5 110.4(2) . . ?
C3 O4 C5 107.1(2) . . ?
C8 O5 C2 116.4(2) . . ?
C2 C1 P1 112.4(2) . . ?
C2 C1 H1A 109.1 . . ?
P1 C1 H1A 109.1 . . ?
C2 C1 H1B 109.1 . . ?
P1 C1 H1B 109.1 . . ?
H1A C1 H1B 107.9 . . ?
O5 C2 C3 107.0(2) . . ?
O5 C2 C1 108.4(2) . . ?
C3 C2 C1 111.5(3) . . ?
O5 C2 H2 109.9 . . ?
C3 C2 H2 109.9 . . ?
C1 C2 H2 109.9 . . ?
O4 C3 C2 110.0(2) . . ?
O4 C3 C4 103.5(2) . . ?
C2 C3 C4 114.0(2) . . ?
O4 C3 H3 109.7 . . ?
C2 C3 H3 109.7 . . ?
C4 C3 H3 109.7 . . ?
O3 C4 O2 110.5(2) . . ?
O3 C4 C3 104.6(2) . . ?
O2 C4 C3 113.5(2) . . ?
O3 C4 H4 109.3 . . ?
O2 C4 H4 109.3 . . ?
C3 C4 H4 109.3 . . ?
O4 C5 O3 104.8(2) . . ?
O4 C5 C6 108.4(3) . . ?
O3 C5 C6 109.4(3) . . ?
O4 C5 C7 111.7(3) . . ?
O3 C5 C7 108.8(3) . . ?
C6 C5 C7 113.3(3) . . ?
C5 C6 H6A 109.5 . . ?
C5 C6 H6B 109.5 . . ?
H6A C6 H6B 109.5 . . ?
C5 C6 H6C 109.5 . . ?
H6A C6 H6C 109.5 . . ?
H6B C6 H6C 109.5 . . ?
C5 C7 H7A 109.5 . . ?
C5 C7 H7B 109.5 . . ?
H7A C7 H7B 109.5 . . ?
C5 C7 H7C 109.5 . . ?
H7A C7 H7C 109.5 . . ?
H7B C7 H7C 109.5 . . ?
O6 C8 O5 126.0(3) . . ?
O6 C8 H8 117.0 . . ?
O5 C8 H8 117.0 . . ?
C10 C9 C14 119.6(3) . . ?
C10 C9 P1 119.4(2) . . ?
C14 C9 P1 120.9(2) . . ?
C9 C10 C11 120.0(3) . . ?
C9 C10 H10 120.0 . . ?
C11 C10 H10 120.0 . . ?
C12 C11 C10 119.7(3) . . ?
C12 C11 H11 120.1 . . ?
C10 C11 H11 120.1 . . ?
C13 C12 C11 120.9(3) . . ?
C13 C12 H12 119.6 . . ?
C11 C12 H12 119.6 . . ?
C12 C13 C14 119.5(3) . . ?
C12 C13 H13 120.3 . . ?
C14 C13 H13 120.3 . . ?
C13 C14 C9 120.3(3) . . ?
C13 C14 H14 119.9 . . ?
C9 C14 H14 119.9 . . ?

loop_
_geom_bond_atom_site_label_1
_geom_bond_atom_site_label_2
_geom_bond_distance
_geom_bond_site_symmetry_2
_geom_bond_publ_flag
P1 O1 1.473(2) . ?
P1 O2 1.594(2) . ?
P1 C9 1.792(3) . ?
P1 C1 1.805(3) . ?
O2 C4 1.436(3) . ?
O3 C4 1.393(3) . ?
O3 C5 1.439(3) . ?
O4 C3 1.420(3) . ?
O4 C5 1.420(3) . ?
O5 C8 1.338(4) . ?
O5 C2 1.444(3) . ?
O6 C8 1.189(4) . ?
C1 C2 1.525(4) . ?
C1 H1A 0.9900 . ?
C1 H1B 0.9900 . ?
C2 C3 1.503(4) . ?
C2 H2 1.0000 . ?
C3 C4 1.530(4) . ?
C3 H3 1.0000 . ?
C4 H4 1.0000 . ?
C5 C6 1.500(5) . ?
C5 C7 1.509(4) . ?
C6 H6A 0.9800 . ?
C6 H6B 0.9800 . ?
C6 H6C 0.9800 . ?
C7 H7A 0.9800 . ?
C7 H7B 0.9800 . ?
C7 H7C 0.9800 . ?
C8 H8 0.9500 . ?
C9 C10 1.382(4) . ?
C9 C14 1.392(4) . ?
C10 C11 1.388(4) . ?
C10 H10 0.9500 . ?
C11 C12 1.379(5) . ?
C11 H11 0.9500 . ?
C12 C13 1.375(5) . ?
C12 H12 0.9500 . ?
C13 C14 1.383(4) . ?
C13 H13 0.9500 . ?
C14 H14 0.9500 . ?

loop_
_geom_torsion_atom_site_label_1
_geom_torsion_atom_site_label_2
_geom_torsion_atom_site_label_3
_geom_torsion_atom_site_label_4
_geom_torsion
_geom_torsion_site_symmetry_1
_geom_torsion_site_symmetry_2
_geom_torsion_site_symmetry_3
_geom_torsion_site_symmetry_4
_geom_torsion_publ_flag
O1 P1 O2 C4 -85.0(2) . . . . ?
C9 P1 O2 C4 153.4(2) . . . . ?
C1 P1 O2 C4 40.3(2) . . . . ?
O1 P1 C1 C2 132.1(2) . . . . ?
O2 P1 C1 C2 6.0(2) . . . . ?
C9 P1 C1 C2 -99.6(2) . . . . ?
C8 O5 C2 C3 139.3(3) . . . . ?
C8 O5 C2 C1 -100.2(3) . . . . ?
P1 C1 C2 O5 -170.77(19) . . . . ?
P1 C1 C2 C3 -53.2(3) . . . . ?
C5 O4 C3 C2 153.0(2) . . . . ?
C5 O4 C3 C4 30.9(3) . . . . ?
O5 C2 C3 O4 66.2(3) . . . . ?
C1 C2 C3 O4 -52.2(3) . . . . ?
O5 C2 C3 C4 -178.1(2) . . . . ?
C1 C2 C3 C4 63.5(3) . . . . ?
C5 O3 C4 O2 -119.5(2) . . . . ?
C5 O3 C4 C3 3.0(3) . . . . ?
P1 O2 C4 O3 81.4(3) . . . . ?
P1 O2 C4 C3 -35.8(3) . . . . ?
O4 C3 C4 O3 -20.6(3) . . . . ?
C2 C3 C4 O3 -140.0(3) . . . . ?
O4 C3 C4 O2 100.0(3) . . . . ?
C2 C3 C4 O2 -19.5(4) . . . . ?
C3 O4 C5 O3 -29.4(3) . . . . ?
C3 O4 C5 C6 -146.2(3) . . . . ?
C3 O4 C5 C7 88.2(3) . . . . ?
C4 O3 C5 O4 15.7(3) . . . . ?
C4 O3 C5 C6 131.8(3) . . . . ?
C4 O3 C5 C7 -103.9(3) . . . . ?
C2 O5 C8 O6 -4.2(5) . . . . ?
O1 P1 C9 C10 -4.6(3) . . . . ?
O2 P1 C9 C10 118.7(2) . . . . ?
C1 P1 C9 C10 -133.5(2) . . . . ?
O1 P1 C9 C14 177.3(2) . . . . ?
O2 P1 C9 C14 -59.4(3) . . . . ?
C1 P1 C9 C14 48.4(3) . . . . ?
C14 C9 C10 C11 0.5(4) . . . . ?
P1 C9 C10 C11 -177.6(2) . . . . ?
C9 C10 C11 C12 0.1(5) . . . . ?
C10 C11 C12 C13 -0.8(5) . . . . ?
C11 C12 C13 C14 0.8(5) . . . . ?
C12 C13 C14 C9 -0.1(5) . . . . ?
C10 C9 C14 C13 -0.5(5) . . . . ?
P1 C9 C14 C13 177.6(3) . . . . ?
